data_2236266
loop_
_publ_author_name
'Taha, Muhammad'
'Naz, Humera'
'Rahman, Aqilah Abd'
'Ismail, Nor Hadiani'
'Sammer, Yousuf'

_publ_section_title
;
 (<i>E</i>)-4-Methoxy-<i>N</i>'-[(pyridin-4-yl)methylidene]benzohydrazide
 monohydrate
;
_journal_coeditor_code HB6930
_journal_issue 9
_journal_name_full 'Acta Crystallographica Section E'
_journal_page_first o2778
_journal_paper_doi 10.1107/S1600536812034988
_journal_volume 68
_journal_year 2012
_chemical_formula_iupac 'C14 H13 N3 O2, H2 O1'
_chemical_formula_moiety 'C14 H13 N3 O2, H2 O1'
_chemical_formula_sum 'C14 H15 N3 O3'
_chemical_formula_weight 273.29
_chemical_name_systematic
;
(<i>E</i>)-4-Methoxy-<i>N</i>'-[(pyridin-4-yl)methylidene]benzohydrazide
monohydrate
;
_space_group_IT_number 14
_symmetry_cell_setting monoclinic
_symmetry_space_group_name_Hall '-P 2ybc'
_symmetry_space_group_name_H-M 'P 1 21/c 1'
_atom_sites_solution_hydrogens geom
_atom_sites_solution_primary direct
_atom_sites_solution_secondary difmap
_audit_creation_method SHELXL-97
_cell_angle_alpha 90.00
_cell_angle_beta 94.233(2)
_cell_angle_gamma 90.00
_cell_formula_units_Z 4
_cell_length_a 6.6878(5)
_cell_length_b 7.0420(5)
_cell_length_c 29.249(2)
_cell_measurement_reflns_used 1112
_cell_measurement_temperature 273(2)
_cell_measurement_theta_max 22.78
_cell_measurement_theta_min 2.79
_cell_volume 1373.74(17)
_computing_cell_refinement 'SAINT (Bruker, 2000)'
_computing_data_collection 'SMART (Bruker, 2000)'
_computing_data_reduction 'SAINT (Bruker, 2000)'
_computing_molecular_graphics 'SHELXTL (Sheldrick, 2008)'
_computing_publication_material
;
SHELXTL (Sheldrick, 2008), PARST (Nardelli, 1995) and PLATON
(Spek, 2009)
;
_computing_structure_refinement 'SHELXL97 (Sheldrick, 2008)'
_computing_structure_solution 'SHELXS97 (Sheldrick, 2008)'
_diffrn_ambient_temperature 273(2)
_diffrn_measured_fraction_theta_full 1.000
_diffrn_measured_fraction_theta_max 1.000
_diffrn_measurement_device_type 'Bruker SMART APEX CCD'
_diffrn_measurement_method '\w scan'
_diffrn_radiation_monochromator graphite
_diffrn_radiation_source 'fine-focus sealed tube'
_diffrn_radiation_type MoK\a
_diffrn_radiation_wavelength 0.71073
_diffrn_reflns_av_R_equivalents 0.0383
_diffrn_reflns_av_sigmaI/netI 0.0432
_diffrn_reflns_limit_h_max 8
_diffrn_reflns_limit_h_min -8
_diffrn_reflns_limit_k_max 8
_diffrn_reflns_limit_k_min -7
_diffrn_reflns_limit_l_max 35
_diffrn_reflns_limit_l_min -35
_diffrn_reflns_number 7767
_diffrn_reflns_theta_full 25.50
_diffrn_reflns_theta_max 25.50
_diffrn_reflns_theta_min 1.40
_exptl_absorpt_coefficient_mu 0.095
_exptl_absorpt_correction_T_max 0.9906
_exptl_absorpt_correction_T_min 0.9812
_exptl_absorpt_correction_type multi-scan
_exptl_absorpt_process_details '(SADABS; Bruker, 2000)'
_exptl_crystal_colour Colourless
_exptl_crystal_density_diffrn 1.321
_exptl_crystal_density_method 'not measured'
_exptl_crystal_description Block
_exptl_crystal_F_000 576
_exptl_crystal_size_max 0.20
_exptl_crystal_size_mid 0.17
_exptl_crystal_size_min 0.10
_refine_diff_density_max 0.164
_refine_diff_density_min -0.200
_refine_ls_extinction_method none
_refine_ls_goodness_of_fit_ref 1.026
_refine_ls_hydrogen_treatment constr
_refine_ls_matrix_type full
_refine_ls_number_parameters 182
_refine_ls_number_reflns 2560
_refine_ls_number_restraints 0
_refine_ls_restrained_S_all 1.026
_refine_ls_R_factor_all 0.0876
_refine_ls_R_factor_gt 0.0468
_refine_ls_shift/su_max 0.000
_refine_ls_shift/su_mean 0.000
_refine_ls_structure_factor_coef Fsqd
_refine_ls_weighting_details 'calc w=1/[\s^2^(Fo^2^)+(0.0700P)^2^] where P=(Fo^2^+2Fc^2^)/3'
_refine_ls_weighting_scheme calc
_refine_ls_wR_factor_gt 0.1096
_refine_ls_wR_factor_ref 0.1464
_reflns_number_gt 1548
_reflns_number_total 2560
_reflns_threshold_expression I>2\s(I)
_cod_data_source_file hb6930.cif
_cod_data_source_block I
_cod_original_sg_symbol_H-M 'P 21/c'
_cod_database_code 2236266
_cod_database_fobs_code 2236266

loop_
_symmetry_equiv_pos_as_xyz
'x, y, z'
'-x, y+1/2, -z+1/2'
'-x, -y, -z'
'x, -y-1/2, z-1/2'

loop_
_atom_site_type_symbol
_atom_site_label
_atom_site_fract_x
_atom_site_fract_y
_atom_site_fract_z
_atom_site_U_iso_or_equiv
_atom_site_adp_type
_atom_site_calc_flag
_atom_site_refinement_flags
_atom_site_occupancy
_atom_site_symmetry_multiplicity
O O1 0.0974(2) 0.3345(3) 0.05572(5) 0.0607(6) Uani d . 1 1
O O2 0.6325(2) 0.1818(3) -0.10876(5) 0.0590(5) Uani d . 1 1
N N1 0.3945(3) 0.3260(3) 0.09758(6) 0.0446(5) Uani d . 1 1
H H1A 0.5220 0.3083 0.0985 0.053 Uiso d R 1 1
N N2 0.3018(3) 0.3646(3) 0.13646(6) 0.0436(5) Uani d . 1 1
N N3 0.1587(4) 0.5223(4) 0.29858(7) 0.0662(7) Uani d . 1 1
C C1 0.5874(3) 0.2320(3) 0.01504(7) 0.0413(6) Uani d . 1 1
H H1B 0.6640 0.2206 0.0428 0.050 Uiso calc R 1 1
C C2 0.6754(3) 0.1988(3) -0.02547(7) 0.0424(6) Uani d . 1 1
H H2A 0.8102 0.1659 -0.0250 0.051 Uiso calc R 1 1
C C3 0.5623(3) 0.2146(3) -0.06665(7) 0.0424(6) Uani d . 1 1
C C4 0.3619(3) 0.2658(4) -0.06705(8) 0.0513(7) Uani d . 1 1
H H4A 0.2858 0.2773 -0.0948 0.062 Uiso calc R 1 1
C C5 0.2756(3) 0.2993(3) -0.02691(8) 0.0462(6) Uani d . 1 1
H H5A 0.1412 0.3340 -0.0277 0.055 Uiso calc R 1 1
C C6 0.3867(3) 0.2821(3) 0.01516(7) 0.0380(5) Uani d . 1 1
C C7 0.2800(3) 0.3160(3) 0.05702(7) 0.0411(6) Uani d . 1 1
C C8 0.4126(4) 0.3827(4) 0.17334(7) 0.0469(6) Uani d . 1 1
H H8A 0.5506 0.3663 0.1732 0.056 Uiso calc R 1 1
C C9 0.3230(3) 0.4292(3) 0.21603(7) 0.0429(6) Uani d . 1 1
C C10 0.4319(4) 0.4088(4) 0.25789(8) 0.0544(7) Uani d . 1 1
H H10A 0.5630 0.3639 0.2592 0.065 Uiso calc R 1 1
C C11 0.3438(5) 0.4556(4) 0.29754(9) 0.0650(8) Uani d . 1 1
H H11A 0.4189 0.4395 0.3253 0.078 Uiso calc R 1 1
C C12 0.0554(4) 0.5413(4) 0.25821(9) 0.0580(7) Uani d . 1 1
H H12A -0.0747 0.5880 0.2580 0.070 Uiso calc R 1 1
C C13 0.1279(4) 0.4965(4) 0.21676(8) 0.0499(6) Uani d . 1 1
H H13A 0.0476 0.5110 0.1896 0.060 Uiso calc R 1 1
C C14 0.8422(4) 0.1550(5) -0.11117(9) 0.0640(8) Uani d . 1 1
H H14A 0.8706 0.1333 -0.1424 0.096 Uiso calc R 1 1
H H14B 0.8852 0.0473 -0.0929 0.096 Uiso calc R 1 1
H H14C 0.9124 0.2663 -0.0998 0.096 Uiso calc R 1 1
O O1W 0.8218(2) 0.2877(3) 0.12291(5) 0.0657(6) Uani d . 1 1
H H1 0.9224 0.2994 0.1078 0.098 Uiso d R 1 1
H H2 0.8700 0.2103 0.1461 0.098 Uiso d R 1 1

loop_
_atom_site_aniso_label
_atom_site_aniso_U_11
_atom_site_aniso_U_22
_atom_site_aniso_U_33
_atom_site_aniso_U_12
_atom_site_aniso_U_13
_atom_site_aniso_U_23
O1 0.0361(10) 0.1027(16) 0.0440(10) 0.0027(10) 0.0085(7) 0.0049(9)
O2 0.0496(10) 0.0914(15) 0.0373(9) -0.0042(10) 0.0115(8) -0.0133(9)
N1 0.0347(10) 0.0645(15) 0.0357(11) 0.0026(10) 0.0104(8) 0.0015(9)
N2 0.0415(11) 0.0552(13) 0.0352(11) 0.0018(10) 0.0111(9) 0.0016(9)
N3 0.0749(17) 0.0805(18) 0.0450(14) -0.0011(14) 0.0167(12) -0.0098(12)
C1 0.0384(13) 0.0493(15) 0.0358(12) 0.0007(11) 0.0012(10) 0.0032(10)
C2 0.0360(13) 0.0508(16) 0.0410(13) 0.0012(11) 0.0057(10) -0.0028(11)
C3 0.0419(13) 0.0485(15) 0.0378(13) -0.0085(11) 0.0102(10) -0.0054(11)
C4 0.0428(14) 0.075(2) 0.0359(14) -0.0049(13) -0.0009(10) -0.0017(12)
C5 0.0340(13) 0.0624(18) 0.0424(14) -0.0034(12) 0.0034(10) 0.0007(12)
C6 0.0378(12) 0.0403(14) 0.0366(12) -0.0053(11) 0.0068(9) 0.0025(10)
C7 0.0370(13) 0.0488(16) 0.0379(13) -0.0027(11) 0.0057(10) 0.0049(11)
C8 0.0394(13) 0.0605(17) 0.0416(14) 0.0046(12) 0.0084(11) 0.0005(12)
C9 0.0454(14) 0.0469(16) 0.0370(13) -0.0016(12) 0.0074(10) 0.0001(11)
C10 0.0537(15) 0.0636(19) 0.0456(15) 0.0042(14) 0.0016(11) -0.0006(13)
C11 0.081(2) 0.077(2) 0.0368(15) 0.0004(17) 0.0010(13) -0.0006(13)
C12 0.0553(16) 0.0642(19) 0.0560(17) -0.0004(14) 0.0137(13) -0.0108(14)
C13 0.0504(15) 0.0574(17) 0.0423(14) 0.0025(13) 0.0059(11) -0.0048(12)
C14 0.0565(17) 0.087(2) 0.0516(16) 0.0062(16) 0.0226(13) -0.0059(14)
O1W 0.0371(9) 0.1143(17) 0.0465(10) 0.0079(10) 0.0095(7) 0.0166(10)

loop_
_atom_type_symbol
_atom_type_description
_atom_type_scat_dispersion_real
_atom_type_scat_dispersion_imag
_atom_type_scat_source
C C 0.0033 0.0016 'International Tables Vol C Tables 4.2.6.8 and 6.1.1.4'
H H 0.0000 0.0000 'International Tables Vol C Tables 4.2.6.8 and 6.1.1.4'
N N 0.0061 0.0033 'International Tables Vol C Tables 4.2.6.8 and 6.1.1.4'
O O 0.0106 0.0060 'International Tables Vol C Tables 4.2.6.8 and 6.1.1.4'

loop_
_geom_angle_atom_site_label_1
_geom_angle_atom_site_label_2
_geom_angle_atom_site_label_3
_geom_angle
C3 O2 C14 118.14(18)
N2 N1 C7 118.33(18)
N2 N1 H1A 120.8
C7 N1 H1A 120.8
C8 N2 N1 117.12(19)
C11 N3 C12 116.1(2)
C2 C1 C6 121.2(2)
C2 C1 H1B 119.4
C6 C1 H1B 119.4
C3 C2 C1 119.6(2)
C3 C2 H2A 120.2
C1 C2 H2A 120.2
O2 C3 C2 124.7(2)
O2 C3 C4 115.6(2)
C2 C3 C4 119.7(2)
C5 C4 C3 120.5(2)
C5 C4 H4A 119.8
C3 C4 H4A 119.8
C4 C5 C6 120.8(2)
C4 C5 H5A 119.6
C6 C5 H5A 119.6
C1 C6 C5 118.2(2)
C1 C6 C7 124.6(2)
C5 C6 C7 117.2(2)
O1 C7 N1 121.0(2)
O1 C7 C6 122.1(2)
N1 C7 C6 116.9(2)
N2 C8 C9 119.9(2)
N2 C8 H8A 120.1
C9 C8 H8A 120.1
C10 C9 C13 117.0(2)
C10 C9 C8 120.7(2)
C13 C9 C8 122.3(2)
C11 C10 C9 119.3(2)
C11 C10 H10A 120.3
C9 C10 H10A 120.3
N3 C11 C10 124.1(3)
N3 C11 H11A 117.9
C10 C11 H11A 117.9
N3 C12 C13 124.5(3)
N3 C12 H12A 117.8
C13 C12 H12A 117.8
C12 C13 C9 119.0(2)
C12 C13 H13A 120.5
C9 C13 H13A 120.5
O2 C14 H14A 109.5
O2 C14 H14B 109.5
H14A C14 H14B 109.5
O2 C14 H14C 109.5
H14A C14 H14C 109.5
H14B C14 H14C 109.5
H1 O1W H2 101.5

loop_
_geom_bond_atom_site_label_1
_geom_bond_atom_site_label_2
_geom_bond_distance
O1 C7 1.226(2)
O2 C3 1.370(3)
O2 C14 1.422(3)
N1 N2 1.362(2)
N1 C7 1.365(3)
N1 H1A 0.8600
N2 C8 1.269(3)
N3 C11 1.326(3)
N3 C12 1.330(3)
C1 C2 1.382(3)
C1 C6 1.388(3)
C1 H1B 0.9300
C2 C3 1.379(3)
C2 H2A 0.9300
C3 C4 1.387(3)
C4 C5 1.367(3)
C4 H4A 0.9300
C5 C6 1.395(3)
C5 H5A 0.9300
C6 C7 1.481(3)
C8 C9 1.462(3)
C8 H8A 0.9300
C9 C10 1.385(3)
C9 C13 1.390(3)
C10 C11 1.379(3)
C10 H10A 0.9300
C11 H11A 0.9300
C12 C13 1.375(3)
C12 H12A 0.9300
C13 H13A 0.9300
C14 H14A 0.9600
C14 H14B 0.9600
C14 H14C 0.9600
O1W H1 0.8361
O1W H2 0.9098

loop_
_geom_hbond_atom_site_label_D
_geom_hbond_atom_site_label_H
_geom_hbond_atom_site_label_A
_geom_hbond_site_symmetry_A
_geom_hbond_distance_DH
_geom_hbond_distance_HA
_geom_hbond_distance_DA
_geom_hbond_angle_DHA
_geom_hbond_publ_flag
O1W H1 O1 1_655 0.84 2.00 2.811(2) 162 yes
O1W H2 N3 2_645 0.91 2.11 2.956(3) 154 yes
N1 H1A O1W . 0.86 2.08 2.911(2) 161 yes
C1 H1B O1W . 0.93 2.54 3.440(3) 162 yes
C8 H8A O1W . 0.93 2.48 3.272(3) 143 yes
C11 H11A O2 4_566 0.93 2.47 3.375(3) 165 yes

loop_
_geom_torsion_atom_site_label_1
_geom_torsion_atom_site_label_2
_geom_torsion_atom_site_label_3
_geom_torsion_atom_site_label_4
_geom_torsion
C7 N1 N2 C8 -176.5(2)
C6 C1 C2 C3 -0.3(3)
C14 O2 C3 C2 -9.1(3)
C14 O2 C3 C4 171.4(2)
C1 C2 C3 O2 -178.8(2)
C1 C2 C3 C4 0.7(4)
O2 C3 C4 C5 179.1(2)
C2 C3 C4 C5 -0.4(4)
C3 C4 C5 C6 -0.3(4)
C2 C1 C6 C5 -0.4(3)
C2 C1 C6 C7 178.6(2)
C4 C5 C6 C1 0.7(4)
C4 C5 C6 C7 -178.4(2)
N2 N1 C7 O1 -2.6(3)
N2 N1 C7 C6 177.42(18)
C1 C6 C7 O1 -169.8(2)
C5 C6 C7 O1 9.2(3)
C1 C6 C7 N1 10.1(3)
C5 C6 C7 N1 -170.9(2)
N1 N2 C8 C9 178.37(19)
N2 C8 C9 C10 165.7(2)
N2 C8 C9 C13 -14.8(4)
C13 C9 C10 C11 -0.2(4)
C8 C9 C10 C11 179.4(2)
C12 N3 C11 C10 0.8(4)
C9 C10 C11 N3 -0.7(4)
C11 N3 C12 C13 0.1(4)
N3 C12 C13 C9 -1.0(4)
C10 C9 C13 C12 1.0(4)
C8 C9 C13 C12 -178.5(2)

loop_
_cod_related_entry_id
_cod_related_entry_database
_cod_related_entry_code
1 ChemSpider 30658074
